data_4501464
loop_
_publ_author_name
'Feng, Yan'
'England, Jason'
'Que, Lawrence'

_publ_section_title
;
 Iron-Catalyzed Olefin Epoxidation and cis-Dihydroxylation by
 Tetraalkylcyclam Complexes: the Importance of cis-Labile Sites
;
_journal_issue 9
_journal_name_full 'ACS Catalysis'
_journal_page_first 1035
_journal_paper_doi 10.1021/cs200292h
_journal_volume 1
_journal_year 2011
_chemical_formula_moiety 'C16 H30 F6 Fe N4 O6 S2'
_chemical_formula_sum 'C16 H30 F6 Fe N4 O6 S2'
_chemical_formula_weight 608.41
_chemical_name_common 07218b
_chemical_name_systematic
; 
 ? 
;
_space_group_IT_number 43
_symmetry_cell_setting orthorhombic
_symmetry_space_group_name_Hall 'F 2 -2d'
_symmetry_space_group_name_H-M 'F d d 2'
_atom_sites_solution_hydrogens geom
_atom_sites_solution_primary direct
_atom_sites_solution_secondary difmap
_audit_creation_method SHELXL-97
_cell_angle_alpha 90.00
_cell_angle_beta 90.00
_cell_angle_gamma 90.00
_cell_formula_units_Z 8
_cell_length_a 8.8289(8)
_cell_length_b 32.679(3)
_cell_length_c 16.3726(15)
_cell_measurement_reflns_used 2752
_cell_measurement_temperature 123(2)
_cell_measurement_theta_max 27.42
_cell_measurement_theta_min 2.69
_cell_volume 4723.8(7)
_computing_cell_refinement 'Bruker SMART'
_computing_data_collection 'Bruker SMART'
_computing_data_reduction 'Bruker SAINT'
_computing_molecular_graphics 'Bruker SHELXTL'
_computing_publication_material 'Bruker SHELXTL'
_computing_structure_refinement 'Bruker SHELXTL'
_computing_structure_solution 'Bruker SHELXTL'
_diffrn_ambient_temperature 123(2)
_diffrn_measured_fraction_theta_full 0.999
_diffrn_measured_fraction_theta_max 0.999
_diffrn_measurement_device_type 'CCD area detector'
_diffrn_measurement_method 'phi and omega scans'
_diffrn_radiation_monochromator graphite
_diffrn_radiation_source 'sealed tube'
_diffrn_radiation_type MoK\a
_diffrn_radiation_wavelength 0.71073
_diffrn_reflns_av_R_equivalents 0.0256
_diffrn_reflns_av_sigmaI/netI 0.0173
_diffrn_reflns_limit_h_max 11
_diffrn_reflns_limit_h_min 0
_diffrn_reflns_limit_k_max 42
_diffrn_reflns_limit_k_min 0
_diffrn_reflns_limit_l_max 21
_diffrn_reflns_limit_l_min -20
_diffrn_reflns_number 13810
_diffrn_reflns_theta_full 27.49
_diffrn_reflns_theta_max 27.49
_diffrn_reflns_theta_min 2.49
_exptl_absorpt_coefficient_mu 0.904
_exptl_absorpt_correction_T_max 0.9150
_exptl_absorpt_correction_T_min 0.7426
_exptl_absorpt_correction_type multi-scan
_exptl_absorpt_process_details 'SADABS (Sheldrick, 2004)'
_exptl_crystal_colour Colorless
_exptl_crystal_density_diffrn 1.711
_exptl_crystal_density_method 'not measured'
_exptl_crystal_description Plate
_exptl_crystal_F_000 2512
_exptl_crystal_size_max 0.35
_exptl_crystal_size_mid 0.16
_exptl_crystal_size_min 0.10
_refine_diff_density_max 0.561
_refine_diff_density_min -0.213
_refine_diff_density_rms 0.050
_refine_ls_abs_structure_details 'Flack H D (1983), Acta Cryst. A39, 876-881'
_refine_ls_abs_structure_Flack -0.015(10)
_refine_ls_extinction_method none
_refine_ls_goodness_of_fit_ref 1.097
_refine_ls_hydrogen_treatment constr
_refine_ls_matrix_type full
_refine_ls_number_parameters 160
_refine_ls_number_reflns 2681
_refine_ls_number_restraints 1
_refine_ls_restrained_S_all 1.097
_refine_ls_R_factor_all 0.0224
_refine_ls_R_factor_gt 0.0213
_refine_ls_shift/su_max 0.002
_refine_ls_shift/su_mean 0.000
_refine_ls_structure_factor_coef Fsqd
_refine_ls_weighting_details 'calc w=1/[\s^2^(Fo^2^)+(0.0370P)^2^+2.1230P] where P=(Fo^2^+2Fc^2^)/3'
_refine_ls_weighting_scheme calc
_refine_ls_wR_factor_gt 0.0544
_refine_ls_wR_factor_ref 0.0551
_reflns_number_gt 2593
_reflns_number_total 2681
_reflns_threshold_expression >2sigma(I)
_cod_data_source_file cs200292h_si_002.cif
_cod_data_source_block 07218b
_cod_depositor_comments
;
The following automatic conversions were performed:

'_symmetry_cell_setting' value 'Orthorhombic' changed to
'orthorhombic' according to
/home/saulius/struct/CIF-dictionaries/cif_core.dic dictionary named
'cif_core.dic' version 2.4.1 from
2010-06-29.

'_exptl_absorpt_correction_type' value 'Multi-scan'
changed to 'multi-scan' according to
/home/saulius/struct/CIF-dictionaries/cif_core.dic dictionary named
'cif_core.dic' version 2.4.1 from 2010-06-29.

Automatic conversion script
Id: cif_fix_values 1715 2011-07-08 13:25:40Z adriana 
;
_cod_original_sg_symbol_H-M 'Fdd2 '
_cod_database_code 4501464

loop_
_symmetry_equiv_pos_as_xyz
'x, y, z'
'-x, -y, z'
'x+1/4, -y+1/4, z+1/4'
'-x+1/4, y+1/4, z+1/4'
'x, y+1/2, z+1/2'
'-x, -y+1/2, z+1/2'
'x+1/4, -y+3/4, z+3/4'
'-x+1/4, y+3/4, z+3/4'
'x+1/2, y, z+1/2'
'-x+1/2, -y, z+1/2'
'x+3/4, -y+1/4, z+3/4'
'-x+3/4, y+1/4, z+3/4'
'x+1/2, y+1/2, z'
'-x+1/2, -y+1/2, z'
'x+3/4, -y+3/4, z+1/4'
'-x+3/4, y+3/4, z+1/4'

loop_
_atom_site_label
_atom_site_type_symbol
_atom_site_fract_x
_atom_site_fract_y
_atom_site_fract_z
_atom_site_U_iso_or_equiv
_atom_site_adp_type
_atom_site_occupancy
_atom_site_symmetry_multiplicity
_atom_site_calc_flag
_atom_site_refinement_flags
Fe1 Fe 0.5000 0.5000 0.429559(16) 0.01260(7) Uani 1 2 d S
N1 N 0.60286(15) 0.53390(4) 0.53132(8) 0.0178(3) Uani 1 1 d .
C1 C 0.59196(18) 0.57915(5) 0.52139(10) 0.0222(3) Uani 1 1 d .
H1A H 0.6475 0.5870 0.4712 0.027 Uiso 1 1 calc R
H1B H 0.6439 0.5923 0.5681 0.027 Uiso 1 1 calc R
C2 C 0.43167(19) 0.59638(5) 0.51592(11) 0.0242(3) Uani 1 1 d .
H2A H 0.3782 0.5893 0.5672 0.029 Uiso 1 1 calc R
H2B H 0.4394 0.6266 0.5139 0.029 Uiso 1 1 calc R
C3 C 0.33259(18) 0.58272(5) 0.44472(10) 0.0215(3) Uani 1 1 d .
H3A H 0.2361 0.5981 0.4475 0.026 Uiso 1 1 calc R
H3B H 0.3838 0.5908 0.3934 0.026 Uiso 1 1 calc R
N2 N 0.29579(14) 0.53821(4) 0.43961(8) 0.0175(3) Uani 1 1 d .
C4 C 0.21450(18) 0.52361(5) 0.51381(10) 0.0207(3) Uani 1 1 d .
H4A H 0.1054 0.5301 0.5088 0.025 Uiso 1 1 calc R
H4B H 0.2542 0.5381 0.5624 0.025 Uiso 1 1 calc R
C5 C 0.23429(18) 0.47775(5) 0.52507(11) 0.0212(3) Uani 1 1 d .
H5A H 0.1807 0.4690 0.5753 0.025 Uiso 1 1 calc R
H5B H 0.1879 0.4633 0.4782 0.025 Uiso 1 1 calc R
C6 C 0.19722(19) 0.53257(5) 0.36711(11) 0.0218(3) Uani 1 1 d .
H6A H 0.1071 0.5499 0.3724 0.033 Uiso 1 1 calc R
H6B H 0.1663 0.5038 0.3633 0.033 Uiso 1 1 calc R
H6C H 0.2531 0.5403 0.3177 0.033 Uiso 1 1 calc R
C7 C 0.5376(2) 0.52129(5) 0.61157(10) 0.0214(3) Uani 1 1 d .
H7A H 0.4613 0.5418 0.6283 0.026 Uiso 1 1 calc R
H7B H 0.6193 0.5215 0.6530 0.026 Uiso 1 1 calc R
O1 O 0.59249(14) 0.54037(4) 0.34093(7) 0.0220(2) Uani 1 1 d .
S1 S 0.59089(4) 0.555898(12) 0.25696(2) 0.01933(9) Uani 1 1 d .
O2 O 0.44893(15) 0.57352(4) 0.23235(8) 0.0286(3) Uani 1 1 d .
O3 O 0.66663(17) 0.52995(4) 0.19982(8) 0.0348(3) Uani 1 1 d .
C8 C 0.7174(2) 0.59974(6) 0.26635(11) 0.0255(3) Uani 1 1 d .
F1 F 0.72057(14) 0.62089(4) 0.19622(7) 0.0391(3) Uani 1 1 d .
F2 F 0.67401(14) 0.62545(3) 0.32486(7) 0.0356(3) Uani 1 1 d .
F3 F 0.85872(12) 0.58807(4) 0.28298(8) 0.0413(3) Uani 1 1 d .

loop_
_atom_site_aniso_label
_atom_site_aniso_U_11
_atom_site_aniso_U_22
_atom_site_aniso_U_33
_atom_site_aniso_U_23
_atom_site_aniso_U_13
_atom_site_aniso_U_12
Fe1 0.01394(12) 0.01450(13) 0.00936(12) 0.000 0.000 0.00133(11)
N1 0.0189(6) 0.0201(7) 0.0145(6) -0.0013(5) -0.0003(5) -0.0005(5)
C1 0.0260(8) 0.0190(8) 0.0217(8) -0.0049(6) -0.0001(6) -0.0032(6)
C2 0.0293(9) 0.0186(7) 0.0248(8) -0.0052(6) 0.0040(7) 0.0014(6)
C3 0.0235(8) 0.0188(8) 0.0221(8) 0.0009(6) 0.0025(6) 0.0051(6)
N2 0.0172(6) 0.0212(6) 0.0141(6) 0.0017(5) 0.0022(5) 0.0029(5)
C4 0.0174(7) 0.0283(8) 0.0165(7) 0.0014(6) 0.0064(6) 0.0026(6)
C5 0.0174(7) 0.0275(9) 0.0189(8) 0.0034(6) 0.0023(6) -0.0016(6)
C6 0.0180(7) 0.0276(8) 0.0198(8) 0.0021(6) -0.0021(7) 0.0037(6)
C7 0.0261(8) 0.0263(9) 0.0119(7) -0.0023(6) -0.0002(6) 0.0004(7)
O1 0.0274(6) 0.0233(6) 0.0152(6) 0.0047(4) 0.0052(4) 0.0002(5)
S1 0.02438(19) 0.01998(18) 0.01363(16) 0.00223(14) 0.00462(14) -0.00040(15)
O2 0.0264(6) 0.0314(7) 0.0280(6) 0.0078(5) -0.0023(5) -0.0013(5)
O3 0.0512(9) 0.0309(7) 0.0223(7) -0.0033(5) 0.0139(6) 0.0043(6)
C8 0.0246(8) 0.0277(9) 0.0243(8) 0.0073(7) 0.0037(7) -0.0030(6)
F1 0.0385(7) 0.0438(6) 0.0350(7) 0.0213(5) 0.0017(5) -0.0132(5)
F2 0.0441(7) 0.0256(5) 0.0370(6) -0.0036(5) 0.0001(5) -0.0052(5)
F3 0.0219(5) 0.0510(8) 0.0510(8) 0.0127(6) -0.0019(5) -0.0017(5)

loop_
_atom_type_symbol
_atom_type_description
_atom_type_scat_dispersion_real
_atom_type_scat_dispersion_imag
_atom_type_scat_source
C C 0.0033 0.0016 'International Tables Vol C Tables 4.2.6.8 and 6.1.1.4'
H H 0.0000 0.0000 'International Tables Vol C Tables 4.2.6.8 and 6.1.1.4'
N N 0.0061 0.0033 'International Tables Vol C Tables 4.2.6.8 and 6.1.1.4'
O O 0.0106 0.0060 'International Tables Vol C Tables 4.2.6.8 and 6.1.1.4'
F F 0.0171 0.0103 'International Tables Vol C Tables 4.2.6.8 and 6.1.1.4'
S S 0.1246 0.1234 'International Tables Vol C Tables 4.2.6.8 and 6.1.1.4'
Fe Fe 0.3463 0.8444 'International Tables Vol C Tables 4.2.6.8 and 6.1.1.4'

loop_
_geom_angle_atom_site_label_1
_geom_angle_atom_site_label_2
_geom_angle_atom_site_label_3
_geom_angle
_geom_angle_site_symmetry_1
_geom_angle_site_symmetry_3
O1 Fe1 O1 93.83(7) 2_665 .
O1 Fe1 N1 171.87(5) 2_665 .
O1 Fe1 N1 92.63(4) . .
O1 Fe1 N1 92.63(4) 2_665 2_665
O1 Fe1 N1 171.87(5) . 2_665
N1 Fe1 N1 81.38(7) . 2_665
O1 Fe1 N2 90.78(5) 2_665 2_665
O1 Fe1 N2 95.08(5) . 2_665
N1 Fe1 N2 83.73(5) . 2_665
N1 Fe1 N2 89.76(5) 2_665 2_665
O1 Fe1 N2 95.08(5) 2_665 .
O1 Fe1 N2 90.78(5) . .
N1 Fe1 N2 89.76(5) . .
N1 Fe1 N2 83.73(5) 2_665 .
N2 Fe1 N2 171.42(7) 2_665 .
C1 N1 C5 107.95(12) . 2_665
C1 N1 C7 110.18(12) . .
C5 N1 C7 111.23(13) 2_665 .
C1 N1 Fe1 113.00(10) . .
C5 N1 Fe1 102.57(9) 2_665 .
C7 N1 Fe1 111.63(10) . .
N1 C1 C2 115.62(13) . .
N1 C1 H1A 108.4 . .
C2 C1 H1A 108.4 . .
N1 C1 H1B 108.4 . .
C2 C1 H1B 108.4 . .
H1A C1 H1B 107.4 . .
C3 C2 C1 117.99(14) . .
C3 C2 H2A 107.8 . .
C1 C2 H2A 107.8 . .
C3 C2 H2B 107.8 . .
C1 C2 H2B 107.8 . .
H2A C2 H2B 107.1 . .
N2 C3 C2 116.94(13) . .
N2 C3 H3A 108.1 . .
C2 C3 H3A 108.1 . .
N2 C3 H3B 108.1 . .
C2 C3 H3B 108.1 . .
H3A C3 H3B 107.3 . .
C6 N2 C4 109.28(12) . .
C6 N2 C3 107.07(13) . .
C4 N2 C3 111.79(12) . .
C6 N2 Fe1 110.52(10) . .
C4 N2 Fe1 105.91(9) . .
C3 N2 Fe1 112.28(9) . .
N2 C4 C5 111.06(13) . .
N2 C4 H4A 109.4 . .
C5 C4 H4A 109.4 . .
N2 C4 H4B 109.4 . .
C5 C4 H4B 109.4 . .
H4A C4 H4B 108.0 . .
N1 C5 C4 111.78(13) 2_665 .
N1 C5 H5A 109.3 2_665 .
C4 C5 H5A 109.3 . .
N1 C5 H5B 109.3 2_665 .
C4 C5 H5B 109.3 . .
H5A C5 H5B 107.9 . .
N2 C6 H6A 109.5 . .
N2 C6 H6B 109.5 . .
H6A C6 H6B 109.5 . .
N2 C6 H6C 109.5 . .
H6A C6 H6C 109.5 . .
H6B C6 H6C 109.5 . .
N1 C7 C7 114.54(9) . 2_665
N1 C7 H7A 108.6 . .
C7 C7 H7A 108.6 2_665 .
N1 C7 H7B 108.6 . .
C7 C7 H7B 108.6 2_665 .
H7A C7 H7B 107.6 . .
S1 O1 Fe1 148.44(8) . .
O3 S1 O2 117.55(9) . .
O3 S1 O1 113.84(8) . .
O2 S1 O1 114.22(7) . .
O3 S1 C8 103.58(9) . .
O2 S1 C8 104.07(8) . .
O1 S1 C8 100.78(8) . .
F2 C8 F3 107.66(16) . .
F2 C8 F1 107.28(15) . .
F3 C8 F1 107.65(14) . .
F2 C8 S1 112.36(12) . .
F3 C8 S1 111.47(13) . .
F1 C8 S1 110.22(12) . .

loop_
_geom_bond_atom_site_label_1
_geom_bond_atom_site_label_2
_geom_bond_distance
_geom_bond_site_symmetry_2
Fe1 O1 2.1243(11) 2_665
Fe1 O1 2.1244(11) .
Fe1 N1 2.1973(13) .
Fe1 N1 2.1974(13) 2_665
Fe1 N2 2.1992(13) 2_665
Fe1 N2 2.1993(13) .
N1 C1 1.490(2) .
N1 C5 1.491(2) 2_665
N1 C7 1.493(2) .
C1 C2 1.526(2) .
C1 H1A 0.9900 .
C1 H1B 0.9900 .
C2 C3 1.524(2) .
C2 H2A 0.9900 .
C2 H2B 0.9900 .
C3 N2 1.4928(19) .
C3 H3A 0.9900 .
C3 H3B 0.9900 .
N2 C6 1.483(2) .
N2 C4 1.4895(19) .
C4 C5 1.520(2) .
C4 H4A 0.9900 .
C4 H4B 0.9900 .
C5 N1 1.491(2) 2_665
C5 H5A 0.9900 .
C5 H5B 0.9900 .
C6 H6A 0.9800 .
C6 H6B 0.9800 .
C6 H6C 0.9800 .
C7 C7 1.542(3) 2_665
C7 H7A 0.9900 .
C7 H7B 0.9900 .
O1 S1 1.4655(11) .
S1 O3 1.4287(13) .
S1 O2 1.4370(13) .
S1 C8 1.8232(19) .
C8 F2 1.331(2) .
C8 F3 1.332(2) .
C8 F1 1.341(2) .

loop_
_geom_torsion_atom_site_label_1
_geom_torsion_atom_site_label_2
_geom_torsion_atom_site_label_3
_geom_torsion_atom_site_label_4
_geom_torsion
_geom_torsion_site_symmetry_1
_geom_torsion_site_symmetry_4
O1 Fe1 N1 C1 -175.4(3) 2_665 .
O1 Fe1 N1 C1 41.97(10) . .
N1 Fe1 N1 C1 -132.49(13) 2_665 .
N2 Fe1 N1 C1 136.80(11) 2_665 .
N2 Fe1 N1 C1 -48.80(11) . .
O1 Fe1 N1 C5 68.6(4) 2_665 2_665
O1 Fe1 N1 C5 -73.99(10) . 2_665
N1 Fe1 N1 C5 111.54(11) 2_665 2_665
N2 Fe1 N1 C5 20.84(10) 2_665 2_665
N2 Fe1 N1 C5 -164.76(10) . 2_665
O1 Fe1 N1 C7 -50.6(4) 2_665 .
O1 Fe1 N1 C7 166.83(11) . .
N1 Fe1 N1 C7 -7.64(8) 2_665 .
N2 Fe1 N1 C7 -98.35(11) 2_665 .
N2 Fe1 N1 C7 76.05(11) . .
C5 N1 C1 C2 173.05(14) 2_665 .
C7 N1 C1 C2 -65.30(17) . .
Fe1 N1 C1 C2 60.34(15) . .
N1 C1 C2 C3 -62.1(2) . .
C1 C2 C3 N2 62.2(2) . .
C2 C3 N2 C6 179.04(13) . .
C2 C3 N2 C4 59.38(17) . .
C2 C3 N2 Fe1 -59.49(15) . .
O1 Fe1 N2 C6 -19.32(11) 2_665 .
O1 Fe1 N2 C6 74.60(11) . .
N1 Fe1 N2 C6 167.23(11) . .
N1 Fe1 N2 C6 -111.42(11) 2_665 .
N2 Fe1 N2 C6 -152.25(10) 2_665 .
O1 Fe1 N2 C4 98.93(10) 2_665 .
O1 Fe1 N2 C4 -167.15(10) . .
N1 Fe1 N2 C4 -74.52(10) . .
N1 Fe1 N2 C4 6.83(10) 2_665 .
N2 Fe1 N2 C4 -34.00(9) 2_665 .
O1 Fe1 N2 C3 -138.80(11) 2_665 .
O1 Fe1 N2 C3 -44.88(10) . .
N1 Fe1 N2 C3 47.75(11) . .
N1 Fe1 N2 C3 129.10(11) 2_665 .
N2 Fe1 N2 C3 88.28(10) 2_665 .
C6 N2 C4 C5 85.01(15) . .
C3 N2 C4 C5 -156.65(13) . .
Fe1 N2 C4 C5 -34.07(14) . .
N2 C4 C5 N1 57.93(18) . 2_665
C1 N1 C7 C7 148.03(17) . 2_665
C5 N1 C7 C7 -92.3(2) 2_665 2_665
Fe1 N1 C7 C7 21.6(2) . 2_665
O1 Fe1 O1 S1 21.34(12) 2_665 .
N1 Fe1 O1 S1 -163.60(15) . .
N1 Fe1 O1 S1 -121.2(3) 2_665 .
N2 Fe1 O1 S1 112.47(14) 2_665 .
N2 Fe1 O1 S1 -73.80(15) . .
Fe1 O1 S1 O3 -79.68(17) . .
Fe1 O1 S1 O2 59.20(16) . .
Fe1 O1 S1 C8 170.11(14) . .
O3 S1 C8 F2 -172.68(12) . .
O2 S1 C8 F2 63.87(14) . .
O1 S1 C8 F2 -54.70(14) . .
O3 S1 C8 F3 -51.74(15) . .
O2 S1 C8 F3 -175.19(13) . .
O1 S1 C8 F3 66.25(14) . .
O3 S1 C8 F1 67.74(14) . .
O2 S1 C8 F1 -55.71(14) . .
O1 S1 C8 F1 -174.28(12) . .
